data_7135234
loop_
_publ_author_name
'Zhang, Yin-Fu'
'Zhang, Shuqi'
'Zhao, Yan'
'Xu, Jiying'
'Wang, Xiao-Qing'
'Han, Qiu-Xia'
'Zhang, Chuan-Bao'
'Zhao, Lili'
'Fu, Ji-Ya'

_publ_section_title
;
 Divergent synthesis of polycyclic (aza)fluorenes <i>via</i>
 condition-controlled tandem reaction of
 <i>ortho</i>-hydroxyphenyl-substituted indene-dienes.
;
_journal_name_full 'Chemical communications (Cambridge, England)'
_journal_paper_doi 10.1039/d5cc05813a
_journal_year 2025
_chemical_formula_moiety 'C38 H24 N4 O2, C4 H8 O2'
_chemical_formula_sum 'C42 H32 N4 O4'
_chemical_formula_weight 656.71
_space_group_crystal_system triclinic
_space_group_IT_number 2
_space_group_name_Hall '-P 1'
_space_group_name_H-M_alt 'P -1'
_atom_sites_solution_hydrogens geom
_audit_update_record
;
2024-12-09 deposited with the CCDC.	2025-11-14 downloaded from the CCDC.
;
_cell_angle_alpha 104.156(2)
_cell_angle_beta 106.691(2)
_cell_angle_gamma 100.305(2)
_cell_formula_units_Z 2
_cell_length_a 10.2680(5)
_cell_length_b 11.7261(6)
_cell_length_c 14.8370(7)
_cell_measurement_reflns_used 9975
_cell_measurement_temperature 150.(2)
_cell_measurement_theta_max 68.2845
_cell_measurement_theta_min 4.0359
_cell_volume 1598.40(14)
_computing_cell_refinement 'SAINT V8.38A (Bruker AXS Inc., 2017)'
_computing_data_collection 'Bruker Instrument Service vV6.2.15'
_computing_data_reduction 'SAINT V8.38A (Bruker AXS Inc., 2017)'
_computing_molecular_graphics 'shelXle (C.B. Huebschle, rev 882)'
_computing_structure_refinement 'SHELXL-2017/1 (Sheldrick, 2017)'
_computing_structure_solution 'SHELXT 2014/5 (Sheldrick, 2014)'
_diffrn_ambient_temperature 150.(2)
_diffrn_detector_area_resol_mean 7.3910
_diffrn_measured_fraction_theta_full 0.996
_diffrn_measured_fraction_theta_max 0.996
_diffrn_measurement_device_type 'Bruker D8 QUEST PHOTON II'
_diffrn_radiation_monochromator 'Helixos MX multilayer Optic'
_diffrn_radiation_type 'Cu K\a'
_diffrn_radiation_wavelength 1.54178
_diffrn_reflns_av_R_equivalents 0.0561
_diffrn_reflns_av_unetI/netI 0.0430
_diffrn_reflns_limit_h_max 12
_diffrn_reflns_limit_h_min -12
_diffrn_reflns_limit_k_max 13
_diffrn_reflns_limit_k_min -14
_diffrn_reflns_limit_l_max 17
_diffrn_reflns_limit_l_min -17
_diffrn_reflns_number 25053
_diffrn_reflns_theta_full 68.30
_diffrn_reflns_theta_max 68.30
_diffrn_reflns_theta_min 4.04
_diffrn_source 'Ius Diamond'
_diffrn_source_type Microfocus
_exptl_absorpt_coefficient_mu 0.714
_exptl_absorpt_correction_T_max 0.93
_exptl_absorpt_correction_T_min 0.74
_exptl_absorpt_correction_type multi-scan
_exptl_absorpt_process_details
;
SADABS-2016/2 - Bruker AXS area detector scaling and absorption correction
;
_exptl_crystal_colour 'clear light orange'
_exptl_crystal_density_diffrn 1.364
_exptl_crystal_density_method 'not measured'
_exptl_crystal_description prism
_exptl_crystal_F_000 688
_exptl_crystal_size_max 0.250
_exptl_crystal_size_mid 0.130
_exptl_crystal_size_min 0.100
_refine_diff_density_max 0.499
_refine_diff_density_min -0.350
_refine_ls_extinction_method none
_refine_ls_goodness_of_fit_ref 1.027
_refine_ls_hydrogen_treatment constr
_refine_ls_matrix_type full
_refine_ls_number_parameters 454
_refine_ls_number_reflns 5832
_refine_ls_number_restraints 0
_refine_ls_restrained_S_all 1.027
_refine_ls_R_factor_all 0.0524
_refine_ls_R_factor_gt 0.0451
_refine_ls_shift/su_max 0.000
_refine_ls_shift/su_mean 0.000
_refine_ls_structure_factor_coef Fsqd
_refine_ls_weighting_details 'w=1/[\s^2^(Fo^2^)+(0.0623P)^2^+0.6865P] where P=(Fo^2^+2Fc^2^)/3'
_refine_ls_weighting_scheme calc
_refine_ls_wR_factor_gt 0.1172
_refine_ls_wR_factor_ref 0.1225
_reflns_number_gt 5157
_reflns_number_total 5832
_reflns_threshold_expression 'I > 2\s(I)'
_cod_data_source_file d5cc05813a2.cif
_cod_data_source_block hd_fjy29
_cod_depositor_comments
;
The following automatic conversions were performed:

data item '_exptl_absorpt_correction_type' value 'Multi-Scan' was
changed to 'multi-scan' in accordance with the
/home/data/users/saulius/crontab/automatic-downloads/rss-feeds/RSC/lib/dictionaries/cif_core.dic
dictionary named 'cif_core.dic' version 2.4.2 last updated on
2011-04-26.

Automatic conversion script
Id: cif_fix_values 8170 2020-07-09 18:12:32Z antanas 
;
_cod_database_code 7135234

loop_
_space_group_symop_operation_xyz
'x, y, z'
'-x, -y, -z'

loop_
_atom_site_type_symbol
_atom_site_label
_atom_site_fract_x
_atom_site_fract_y
_atom_site_fract_z
_atom_site_U_iso_or_equiv
_atom_site_adp_type
_atom_site_calc_flag
_atom_site_refinement_flags_adp
_atom_site_refinement_flags_occupancy
_atom_site_refinement_flags_posn
_atom_site_occupancy
_atom_site_disorder_assembly
_atom_site_disorder_group
O O1 0.19225(18) 0.46694(14) 0.53615(11) 0.0544(4) Uani d . . . 1 . .
N N1 0.45764(14) 0.71735(12) 0.00109(10) 0.0260(3) Uani d . . . 1 . .
O O2 0.26455(14) 0.57749(11) 0.40883(9) 0.0367(3) Uani d . . . 1 . .
H H30 0.251003 0.553794 0.45524 0.055 Uiso calc U . R 1 . .
N N2 0.71451(18) 1.13847(15) 0.16510(14) 0.0460(4) Uani d . . . 1 . .
O O3 0.33844(11) 0.96867(10) 0.14467(8) 0.0257(2) Uani d . . . 1 . .
N N3 0.61402(15) 0.85737(13) -0.02673(11) 0.0323(3) Uani d . . . 1 . .
H H31 0.670729 0.929832 -0.013311 0.039 Uiso calc U . R 1 . .
H H32 0.607076 0.796849 -0.078019 0.039 Uiso calc U . R 1 . .
O O4 0.12374(16) 0.41311(15) 0.65188(10) 0.0485(4) Uani d . . . 1 . .
N N4 0.32204(16) 0.40774(14) -0.12693(11) 0.0356(3) Uani d . . . 1 . .
C C1 0.0563(2) 0.2056(2) 0.53707(17) 0.0523(5) Uani d . . . 1 . .
H H1 -0.035055 0.192487 0.546667 0.078 Uiso calc U . R 1 . .
H H3 0.084152 0.129015 0.527081 0.078 Uiso calc U . R 1 . .
H H4 0.048651 0.232746 0.478773 0.078 Uiso calc U . R 1 . .
C C2 0.1651(2) 0.3009(2) 0.62661(16) 0.0464(5) Uani d . . . 1 . .
H H8 0.181187 0.268719 0.683501 0.056 Uiso calc U . R 1 . .
H H5 0.255174 0.318772 0.614256 0.056 Uiso calc U . R 1 . .
C C3 0.1471(2) 0.49034(19) 0.60389(14) 0.0418(4) Uani d . . . 1 . .
C C4 0.1139(3) 0.6063(2) 0.64010(19) 0.0612(6) Uani d . . . 1 . .
H H7 0.18445 0.654156 0.705195 0.092 Uiso calc U . R 1 . .
H H2 0.020106 0.589335 0.645819 0.092 Uiso calc U . R 1 . .
H H6 0.114941 0.6525 0.593383 0.092 Uiso calc U . R 1 . .
C C5 0.64968(18) 1.09076(16) 0.44448(14) 0.0359(4) Uani d . . . 1 . .
H H9 0.691024 1.172327 0.487452 0.043 Uiso calc U . R 1 . .
C C6 0.58495(17) 1.06908(15) 0.34386(13) 0.0310(4) Uani d . . . 1 . .
H H21 0.581168 1.135016 0.317482 0.037 Uiso calc U . R 1 . .
C C7 0.52566(15) 0.94915(14) 0.28226(12) 0.0254(3) Uani d . . . 1 . .
C C8 0.44769(16) 0.90460(14) 0.17129(12) 0.0240(3) Uani d . . . 1 . .
C C9 0.38096(15) 0.76759(13) 0.14848(11) 0.0213(3) Uani d . . . 1 . .
C C10 0.22305(15) 0.73647(13) 0.14102(11) 0.0209(3) Uani d . . . 1 . .
H H26 0.164097 0.717331 0.069857 0.025 Uiso calc U . R 1 . .
C C11 0.21100(15) 0.61506(13) 0.16445(11) 0.0207(3) Uani d . . . 1 . .
C C12 0.07293(15) 0.54761(13) 0.17292(11) 0.0228(3) Uani d . . . 1 . .
H H24 0.081166 0.562203 0.243185 0.027 Uiso calc U . R 1 . .
H H17 -0.008302 0.574531 0.138941 0.027 Uiso calc U . R 1 . .
C C13 0.05662(15) 0.41547(14) 0.12277(11) 0.0231(3) Uani d . . . 1 . .
C C14 -0.03144(16) 0.31245(15) 0.12561(12) 0.0276(3) Uani d . . . 1 . .
H H18 -0.092444 0.320198 0.162942 0.033 Uiso calc U . R 1 . .
C C15 -0.02846(17) 0.19777(15) 0.07269(13) 0.0301(4) Uani d . . . 1 . .
H H10 -0.086292 0.126728 0.075488 0.036 Uiso calc U . R 1 . .
C C16 0.09212(19) 1.04633(16) 0.26853(13) 0.0332(4) Uani d . . . 1 . .
H H11 0.058006 1.114471 0.290024 0.04 Uiso calc U . R 1 . .
C C17 0.19499(17) 1.05744(14) 0.22543(12) 0.0291(3) Uani d . . . 1 . .
H H29 0.233559 1.133541 0.218729 0.035 Uiso calc U . R 1 . .
C C18 0.24092(16) 0.95635(14) 0.19223(11) 0.0243(3) Uani d . . . 1 . .
C C19 0.18593(15) 0.84270(13) 0.20029(11) 0.0228(3) Uani d . . . 1 . .
C C20 0.45897(15) 0.73125(13) 0.24094(11) 0.0214(3) Uani d . . . 1 . .
H H12 0.529504 0.687291 0.227055 0.026 Uiso calc U . R 1 . .
C C21 0.34280(15) 0.64799(13) 0.26106(11) 0.0211(3) Uani d . . . 1 . .
H H25 0.321321 0.700098 0.316259 0.025 Uiso calc U . R 1 . .
C C22 0.38090(16) 0.54119(14) 0.29242(11) 0.0235(3) Uani d . . . 1 . .
C C23 0.33801(17) 0.50941(14) 0.36652(12) 0.0276(3) Uani d . . . 1 . .
C C24 0.3708(2) 0.41088(16) 0.39610(13) 0.0351(4) Uani d . . . 1 . .
H H16 0.340546 0.389603 0.446022 0.042 Uiso calc U . R 1 . .
C C25 0.4474(2) 0.34423(16) 0.35277(14) 0.0373(4) Uani d . . . 1 . .
H H13 0.470299 0.277567 0.3735 0.045 Uiso calc U . R 1 . .
C C26 0.49113(18) 0.37369(15) 0.27949(13) 0.0337(4) Uani d . . . 1 . .
H H14 0.543534 0.327437 0.249725 0.04 Uiso calc U . R 1 . .
C C27 0.45783(16) 0.47127(14) 0.24986(12) 0.0276(3) Uani d . . . 1 . .
H H15 0.487925 0.491222 0.199436 0.033 Uiso calc U . R 1 . .
C C28 0.05779(17) 0.18554(14) 0.01581(12) 0.0287(3) Uani d . . . 1 . .
H H23 0.057825 0.106351 -0.019884 0.034 Uiso calc U . R 1 . .
C C29 0.14367(16) 0.28739(14) 0.01054(12) 0.0258(3) Uani d . . . 1 . .
H H22 0.201113 0.279037 -0.029434 0.031 Uiso calc U . R 1 . .
C C30 0.14378(15) 0.40269(14) 0.06541(11) 0.0231(3) Uani d . . . 1 . .
C C31 0.22808(15) 0.52346(13) 0.07894(11) 0.0210(3) Uani d . . . 1 . .
C C32 0.30817(15) 0.55915(14) 0.02663(11) 0.0224(3) Uani d . . . 1 . .
C C33 0.38805(15) 0.68645(14) 0.05504(11) 0.0221(3) Uani d . . . 1 . .
C C34 0.53739(16) 0.83896(15) 0.03161(12) 0.0264(3) Uani d . . . 1 . .
C C35 0.54115(16) 0.92691(14) 0.11244(12) 0.0268(3) Uani d . . . 1 . .
C C36 0.63621(18) 1.04411(16) 0.14195(13) 0.0327(4) Uani d . . . 1 . .
C C37 0.53141(15) 0.85262(14) 0.32048(12) 0.0243(3) Uani d . . . 1 . .
C C38 0.59544(17) 0.87464(15) 0.42167(12) 0.0301(3) Uani d . . . 1 . .
H H19 0.598498 0.808769 0.448183 0.036 Uiso calc U . R 1 . .
C C39 0.65474(18) 0.99438(17) 0.48315(13) 0.0361(4) Uani d . . . 1 . .
H H20 0.69921 1.010652 0.552342 0.043 Uiso calc U . R 1 . .
C C40 0.31696(16) 0.47578(14) -0.05882(12) 0.0253(3) Uani d . . . 1 . .
C C41 0.08650(17) 0.83501(15) 0.24686(12) 0.0274(3) Uani d . . . 1 . .
H H27 0.050369 0.759913 0.25605 0.033 Uiso calc U . R 1 . .
C C42 0.03913(18) 0.93583(16) 0.28024(13) 0.0323(4) Uani d . . . 1 . .
H H28 -0.029809 0.928804 0.311168 0.039 Uiso calc U . R 1 . .

loop_
_atom_site_aniso_label
_atom_site_aniso_U_11
_atom_site_aniso_U_22
_atom_site_aniso_U_33
_atom_site_aniso_U_12
_atom_site_aniso_U_13
_atom_site_aniso_U_23
O1 0.0699(10) 0.0543(9) 0.0458(8) 0.0061(7) 0.0340(8) 0.0184(7)
N1 0.0262(6) 0.0276(7) 0.0296(7) 0.0071(5) 0.0139(5) 0.0136(6)
O2 0.0490(7) 0.0375(7) 0.0357(7) 0.0137(6) 0.0254(6) 0.0181(5)
N2 0.0435(9) 0.0343(9) 0.0567(10) -0.0064(7) 0.0237(8) 0.0132(8)
O3 0.0241(5) 0.0232(5) 0.0348(6) 0.0066(4) 0.0128(5) 0.0143(5)
N3 0.0338(7) 0.0309(7) 0.0437(8) 0.0084(6) 0.0243(7) 0.0188(6)
O4 0.0502(8) 0.0644(9) 0.0408(7) 0.0146(7) 0.0245(6) 0.0238(7)
N4 0.0403(8) 0.0359(8) 0.0327(8) 0.0103(6) 0.0187(7) 0.0071(7)
C1 0.0466(12) 0.0540(13) 0.0515(12) 0.0078(10) 0.0090(10) 0.0218(10)
C2 0.0427(11) 0.0540(12) 0.0467(11) 0.0128(9) 0.0162(9) 0.0226(10)
C3 0.0363(9) 0.0484(11) 0.0337(9) 0.0024(8) 0.0091(8) 0.0108(8)
C4 0.0663(15) 0.0564(14) 0.0540(13) 0.0146(12) 0.0167(12) 0.0114(11)
C5 0.0307(9) 0.0254(8) 0.0401(10) -0.0006(7) 0.0092(7) -0.0002(7)
C6 0.0273(8) 0.0217(8) 0.0408(9) 0.0022(6) 0.0123(7) 0.0067(7)
C7 0.0195(7) 0.0240(8) 0.0317(8) 0.0033(6) 0.0099(6) 0.0079(6)
C8 0.0208(7) 0.0209(7) 0.0314(8) 0.0040(6) 0.0095(6) 0.0106(6)
C9 0.0195(7) 0.0200(7) 0.0255(7) 0.0029(6) 0.0092(6) 0.0090(6)
C10 0.0193(7) 0.0198(7) 0.0233(7) 0.0024(5) 0.0083(6) 0.0074(6)
C11 0.0202(7) 0.0198(7) 0.0223(7) 0.0031(5) 0.0093(6) 0.0066(6)
C12 0.0209(7) 0.0224(7) 0.0256(7) 0.0022(6) 0.0104(6) 0.0081(6)
C13 0.0213(7) 0.0227(7) 0.0237(7) 0.0023(6) 0.0064(6) 0.0087(6)
C14 0.0251(8) 0.0267(8) 0.0300(8) 0.0009(6) 0.0103(6) 0.0106(6)
C15 0.0277(8) 0.0232(8) 0.0348(9) -0.0009(6) 0.0061(7) 0.0120(7)
C16 0.0372(9) 0.0274(8) 0.0364(9) 0.0126(7) 0.0157(7) 0.0064(7)
C17 0.0309(8) 0.0213(8) 0.0334(8) 0.0064(6) 0.0092(7) 0.0086(6)
C18 0.0213(7) 0.0241(8) 0.0261(7) 0.0046(6) 0.0072(6) 0.0079(6)
C19 0.0217(7) 0.0217(7) 0.0231(7) 0.0047(6) 0.0060(6) 0.0064(6)
C20 0.0202(7) 0.0200(7) 0.0240(7) 0.0036(5) 0.0078(6) 0.0078(6)
C21 0.0214(7) 0.0188(7) 0.0214(7) 0.0023(5) 0.0077(6) 0.0057(6)
C22 0.0225(7) 0.0212(7) 0.0230(7) 0.0018(6) 0.0044(6) 0.0072(6)
C23 0.0295(8) 0.0237(8) 0.0266(8) 0.0025(6) 0.0086(6) 0.0072(6)
C24 0.0437(10) 0.0295(9) 0.0314(9) 0.0038(7) 0.0110(8) 0.0151(7)
C25 0.0442(10) 0.0238(8) 0.0395(9) 0.0088(7) 0.0067(8) 0.0121(7)
C26 0.0340(9) 0.0258(8) 0.0365(9) 0.0098(7) 0.0071(7) 0.0061(7)
C27 0.0266(8) 0.0252(8) 0.0277(8) 0.0054(6) 0.0073(6) 0.0064(6)
C28 0.0285(8) 0.0198(8) 0.0325(8) 0.0040(6) 0.0052(7) 0.0070(6)
C29 0.0251(7) 0.0231(8) 0.0280(8) 0.0054(6) 0.0080(6) 0.0081(6)
C30 0.0214(7) 0.0225(8) 0.0232(7) 0.0027(6) 0.0053(6) 0.0084(6)
C31 0.0188(7) 0.0216(7) 0.0220(7) 0.0045(5) 0.0063(5) 0.0076(6)
C32 0.0224(7) 0.0227(7) 0.0226(7) 0.0054(6) 0.0090(6) 0.0072(6)
C33 0.0203(7) 0.0229(7) 0.0250(7) 0.0061(6) 0.0082(6) 0.0102(6)
C34 0.0221(7) 0.0281(8) 0.0355(8) 0.0069(6) 0.0132(6) 0.0173(7)
C35 0.0229(7) 0.0245(8) 0.0361(8) 0.0035(6) 0.0123(6) 0.0146(7)
C36 0.0305(8) 0.0313(9) 0.0407(9) 0.0052(7) 0.0174(7) 0.0153(7)
C37 0.0189(7) 0.0229(7) 0.0296(8) 0.0028(6) 0.0084(6) 0.0074(6)
C38 0.0272(8) 0.0295(8) 0.0288(8) 0.0041(6) 0.0064(6) 0.0076(7)
C39 0.0309(9) 0.0360(9) 0.0301(9) 0.0030(7) 0.0042(7) 0.0026(7)
C40 0.0238(7) 0.0260(8) 0.0282(8) 0.0047(6) 0.0117(6) 0.0104(7)
C41 0.0292(8) 0.0254(8) 0.0279(8) 0.0058(6) 0.0119(6) 0.0078(6)
C42 0.0345(9) 0.0319(9) 0.0349(9) 0.0105(7) 0.0186(7) 0.0092(7)

loop_
_atom_type_symbol
_atom_type_description
_atom_type_scat_dispersion_real
_atom_type_scat_dispersion_imag
_atom_type_scat_source
C C 0.0181 0.0091 'International Tables Vol C Tables 4.2.6.8 and 6.1.1.4'
H H 0.0000 0.0000 'International Tables Vol C Tables 4.2.6.8 and 6.1.1.4'
N N 0.0311 0.0180 'International Tables Vol C Tables 4.2.6.8 and 6.1.1.4'
O O 0.0492 0.0322 'International Tables Vol C Tables 4.2.6.8 and 6.1.1.4'

loop_
_geom_angle_atom_site_label_1
_geom_angle_atom_site_label_2
_geom_angle_atom_site_label_3
_geom_angle_site_symmetry_1
_geom_angle_site_symmetry_3
_geom_angle
_geom_angle_publ_flag
C33 N1 C34 . . 117.67(13) ?
C23 O2 H30 . . 109.5 ?
C18 O3 C8 . . 113.39(11) ?
C34 N3 H31 . . 120.0 ?
C34 N3 H32 . . 120.0 ?
H31 N3 H32 . . 120.0 ?
C3 O4 C2 . . 117.17(16) ?
C2 C1 H1 . . 109.5 ?
C2 C1 H3 . . 109.5 ?
H1 C1 H3 . . 109.5 ?
C2 C1 H4 . . 109.5 ?
H1 C1 H4 . . 109.5 ?
H3 C1 H4 . . 109.5 ?
O4 C2 C1 . . 112.47(18) ?
O4 C2 H8 . . 109.1 ?
C1 C2 H8 . . 109.1 ?
O4 C2 H5 . . 109.1 ?
C1 C2 H5 . . 109.1 ?
H8 C2 H5 . . 107.8 ?
O1 C3 O4 . . 122.4(2) ?
O1 C3 C4 . . 124.0(2) ?
O4 C3 C4 . . 113.65(18) ?
C3 C4 H7 . . 109.5 ?
C3 C4 H2 . . 109.5 ?
H7 C4 H2 . . 109.5 ?
C3 C4 H6 . . 109.5 ?
H7 C4 H6 . . 109.5 ?
H2 C4 H6 . . 109.5 ?
C6 C5 C39 . . 120.64(16) ?
C6 C5 H9 . . 119.7 ?
C39 C5 H9 . . 119.7 ?
C5 C6 C7 . . 118.77(16) ?
C5 C6 H21 . . 120.6 ?
C7 C6 H21 . . 120.6 ?
C37 C7 C6 . . 120.77(15) ?
C37 C7 C8 . . 111.52(13) ?
C6 C7 C8 . . 127.71(15) ?
O3 C8 C35 . . 105.69(12) ?
O3 C8 C7 . . 110.70(12) ?
C35 C8 C7 . . 113.47(13) ?
O3 C8 C9 . . 111.04(11) ?
C35 C8 C9 . . 112.22(13) ?
C7 C8 C9 . . 103.86(12) ?
C33 C9 C8 . . 114.52(12) ?
C33 C9 C10 . . 106.83(12) ?
C8 C9 C10 . . 113.81(12) ?
C33 C9 C20 . . 110.50(12) ?
C8 C9 C20 . . 106.79(12) ?
C10 C9 C20 . . 103.90(11) ?
C19 C10 C11 . . 121.57(12) ?
C19 C10 C9 . . 112.66(12) ?
C11 C10 C9 . . 99.85(11) ?
C19 C10 H26 . . 107.3 ?
C11 C10 H26 . . 107.3 ?
C9 C10 H26 . . 107.3 ?
C31 C11 C10 . . 106.72(11) ?
C31 C11 C12 . . 103.26(11) ?
C10 C11 C12 . . 120.88(12) ?
C31 C11 C21 . . 110.33(11) ?
C10 C11 C21 . . 102.35(11) ?
C12 C11 C21 . . 113.10(12) ?
C13 C12 C11 . . 103.91(11) ?
C13 C12 H24 . . 111.0 ?
C11 C12 H24 . . 111.0 ?
C13 C12 H17 . . 111.0 ?
C11 C12 H17 . . 111.0 ?
H24 C12 H17 . . 109.0 ?
C14 C13 C30 . . 120.01(14) ?
C14 C13 C12 . . 128.85(14) ?
C30 C13 C12 . . 111.13(13) ?
C13 C14 C15 . . 118.72(15) ?
C13 C14 H18 . . 120.6 ?
C15 C14 H18 . . 120.6 ?
C28 C15 C14 . . 121.06(14) ?
C28 C15 H10 . . 119.5 ?
C14 C15 H10 . . 119.5 ?
C42 C16 C17 . . 119.94(15) ?
C42 C16 H11 . . 120.0 ?
C17 C16 H11 . . 120.0 ?
C18 C17 C16 . . 119.25(15) ?
C18 C17 H29 . . 120.4 ?
C16 C17 H29 . . 120.4 ?
C17 C18 O3 . . 117.88(13) ?
C17 C18 C19 . . 121.96(14) ?
O3 C18 C19 . . 120.05(13) ?
C41 C19 C18 . . 117.64(14) ?
C41 C19 C10 . . 126.35(13) ?
C18 C19 C10 . . 115.09(13) ?
C37 C20 C21 . . 114.67(12) ?
C37 C20 C9 . . 103.21(12) ?
C21 C20 C9 . . 106.16(11) ?
C37 C20 H12 . . 110.8 ?
C21 C20 H12 . . 110.8 ?
C9 C20 H12 . . 110.8 ?
C22 C21 C20 . . 115.92(12) ?
C22 C21 C11 . . 116.00(12) ?
C20 C21 C11 . . 103.22(11) ?
C22 C21 H25 . . 107.0 ?
C20 C21 H25 . . 107.0 ?
C11 C21 H25 . . 107.0 ?
C27 C22 C23 . . 117.82(14) ?
C27 C22 C21 . . 122.57(14) ?
C23 C22 C21 . . 119.61(14) ?
O2 C23 C24 . . 121.16(15) ?
O2 C23 C22 . . 118.17(14) ?
C24 C23 C22 . . 120.67(15) ?
C25 C24 C23 . . 119.94(16) ?
C25 C24 H16 . . 120.0 ?
C23 C24 H16 . . 120.0 ?
C24 C25 C26 . . 120.57(16) ?
C24 C25 H13 . . 119.7 ?
C26 C25 H13 . . 119.7 ?
C25 C26 C27 . . 119.41(16) ?
C25 C26 H14 . . 120.3 ?
C27 C26 H14 . . 120.3 ?
C26 C27 C22 . . 121.59(15) ?
C26 C27 H15 . . 119.2 ?
C22 C27 H15 . . 119.2 ?
C29 C28 C15 . . 120.82(15) ?
C29 C28 H23 . . 119.6 ?
C15 C28 H23 . . 119.6 ?
C28 C29 C30 . . 118.41(14) ?
C28 C29 H22 . . 120.8 ?
C30 C29 H22 . . 120.8 ?
C29 C30 C13 . . 120.96(14) ?
C29 C30 C31 . . 130.45(14) ?
C13 C30 C31 . . 108.55(13) ?
C32 C31 C30 . . 129.81(14) ?
C32 C31 C11 . . 121.63(13) ?
C30 C31 C11 . . 108.53(12) ?
C31 C32 C40 . . 122.45(14) ?
C31 C32 C33 . . 120.65(13) ?
C40 C32 C33 . . 116.90(13) ?
N1 C33 C32 . . 118.65(14) ?
N1 C33 C9 . . 127.12(14) ?
C32 C33 C9 . . 114.22(12) ?
N3 C34 C35 . . 124.20(14) ?
N3 C34 N1 . . 111.86(14) ?
C35 C34 N1 . . 123.90(14) ?
C34 C35 C36 . . 118.95(14) ?
C34 C35 C8 . . 122.40(14) ?
C36 C35 C8 . . 118.66(14) ?
N2 C36 C35 . . 179.0(2) ?
C7 C37 C38 . . 120.36(15) ?
C7 C37 C20 . . 111.75(13) ?
C38 C37 C20 . . 127.87(14) ?
C39 C38 C37 . . 118.86(16) ?
C39 C38 H19 . . 120.6 ?
C37 C38 H19 . . 120.6 ?
C38 C39 C5 . . 120.59(17) ?
C38 C39 H20 . . 119.7 ?
C5 C39 H20 . . 119.7 ?
N4 C40 C32 . . 178.77(17) ?
C19 C41 C42 . . 120.90(15) ?
C19 C41 H27 . . 119.5 ?
C42 C41 H27 . . 119.5 ?
C16 C42 C41 . . 120.23(15) ?
C16 C42 H28 . . 119.9 ?
C41 C42 H28 . . 119.9 ?

loop_
_geom_bond_atom_site_label_1
_geom_bond_atom_site_label_2
_geom_bond_site_symmetry_2
_geom_bond_distance
_geom_bond_publ_flag
O1 C3 . 1.216(2) ?
N1 C33 . 1.289(2) ?
N1 C34 . 1.401(2) ?
O2 C23 . 1.357(2) ?
O2 H30 . 0.84 ?
N2 C36 . 1.151(2) ?
O3 C18 . 1.3876(18) ?
O3 C8 . 1.4735(18) ?
N3 C34 . 1.355(2) ?
N3 H31 . 0.88 ?
N3 H32 . 0.88 ?
O4 C3 . 1.312(2) ?
O4 C2 . 1.450(3) ?
N4 C40 . 1.145(2) ?
C1 C2 . 1.495(3) ?
C1 H1 . 0.98 ?
C1 H3 . 0.98 ?
C1 H4 . 0.98 ?
C2 H8 . 0.99 ?
C2 H5 . 0.99 ?
C3 C4 . 1.472(3) ?
C4 H7 . 0.98 ?
C4 H2 . 0.98 ?
C4 H6 . 0.98 ?
C5 C6 . 1.385(3) ?
C5 C39 . 1.389(3) ?
C5 H9 . 0.95 ?
C6 C7 . 1.389(2) ?
C6 H21 . 0.95 ?
C7 C37 . 1.387(2) ?
C7 C8 . 1.516(2) ?
C8 C35 . 1.502(2) ?
C8 C9 . 1.540(2) ?
C9 C33 . 1.507(2) ?
C9 C10 . 1.5620(19) ?
C9 C20 . 1.576(2) ?
C10 C19 . 1.515(2) ?
C10 C11 . 1.538(2) ?
C10 H26 . 1.0 ?
C11 C31 . 1.524(2) ?
C11 C12 . 1.5495(19) ?
C11 C21 . 1.569(2) ?
C12 C13 . 1.501(2) ?
C12 H24 . 0.99 ?
C12 H17 . 0.99 ?
C13 C14 . 1.391(2) ?
C13 C30 . 1.404(2) ?
C14 C15 . 1.392(2) ?
C14 H18 . 0.95 ?
C15 C28 . 1.390(2) ?
C15 H10 . 0.95 ?
C16 C42 . 1.385(2) ?
C16 C17 . 1.386(2) ?
C16 H11 . 0.95 ?
C17 C18 . 1.385(2) ?
C17 H29 . 0.95 ?
C18 C19 . 1.399(2) ?
C19 C41 . 1.389(2) ?
C20 C37 . 1.506(2) ?
C20 C21 . 1.5477(19) ?
C20 H12 . 1.0 ?
C21 C22 . 1.515(2) ?
C21 H25 . 1.0 ?
C22 C27 . 1.400(2) ?
C22 C23 . 1.400(2) ?
C23 C24 . 1.394(2) ?
C24 C25 . 1.381(3) ?
C24 H16 . 0.95 ?
C25 C26 . 1.382(3) ?
C25 H13 . 0.95 ?
C26 C27 . 1.385(2) ?
C26 H14 . 0.95 ?
C27 H15 . 0.95 ?
C28 C29 . 1.385(2) ?
C28 H23 . 0.95 ?
C29 C30 . 1.397(2) ?
C29 H22 . 0.95 ?
C30 C31 . 1.455(2) ?
C31 C32 . 1.362(2) ?
C32 C40 . 1.436(2) ?
C32 C33 . 1.461(2) ?
C34 C35 . 1.363(2) ?
C35 C36 . 1.419(2) ?
C37 C38 . 1.391(2) ?
C38 C39 . 1.387(2) ?
C38 H19 . 0.95 ?
C39 H20 . 0.95 ?
C41 C42 . 1.392(2) ?
C41 H27 . 0.95 ?
C42 H28 . 0.95 ?

loop_
_geom_hbond_atom_site_label_D
_geom_hbond_atom_site_label_H
_geom_hbond_atom_site_label_A
_geom_hbond_site_symmetry_A
_geom_hbond_distance_DH
_geom_hbond_distance_HA
_geom_hbond_distance_DA
_geom_hbond_angle_DHA
_geom_hbond_publ_flag
O2 H30 O1 . 0.84 1.91 2.7311(18) 166.7 ?
N3 H31 O3 2_675 0.88 2.51 3.0566(17) 121.0 ?
C2 H8 N4 1_556 0.99 2.69 3.345(3) 123.9 ?
C4 H7 N2 2_676 0.98 2.52 3.373(3) 145.2 ?
C24 H16 O1 . 0.95 2.45 3.172(2) 132.8 ?

loop_
_geom_torsion_atom_site_label_1
_geom_torsion_atom_site_label_2
_geom_torsion_atom_site_label_3
_geom_torsion_atom_site_label_4
_geom_torsion_site_symmetry_1
_geom_torsion_site_symmetry_2
_geom_torsion_site_symmetry_3
_geom_torsion_site_symmetry_4
_geom_torsion
_geom_torsion_publ_flag
C3 O4 C2 C1 . . . . -82.9(2) ?
C2 O4 C3 O1 . . . . 5.0(3) ?
C2 O4 C3 C4 . . . . -174.84(18) ?
C39 C5 C6 C7 . . . . -0.3(3) ?
C5 C6 C7 C37 . . . . -0.2(2) ?
C5 C6 C7 C8 . . . . 178.65(15) ?
C18 O3 C8 C35 . . . . 179.36(12) ?
C18 O3 C8 C7 . . . . -57.38(15) ?
C18 O3 C8 C9 . . . . 57.43(16) ?
C37 C7 C8 O3 . . . . 129.63(13) ?
C6 C7 C8 O3 . . . . -49.3(2) ?
C37 C7 C8 C35 . . . . -111.73(15) ?
C6 C7 C8 C35 . . . . 69.3(2) ?
C37 C7 C8 C9 . . . . 10.39(16) ?
C6 C7 C8 C9 . . . . -168.57(15) ?
O3 C8 C9 C33 . . . . 102.08(14) ?
C35 C8 C9 C33 . . . . -15.95(18) ?
C7 C8 C9 C33 . . . . -138.91(13) ?
O3 C8 C9 C10 . . . . -21.22(17) ?
C35 C8 C9 C10 . . . . -139.26(13) ?
C7 C8 C9 C10 . . . . 97.79(14) ?
O3 C8 C9 C20 . . . . -135.26(12) ?
C35 C8 C9 C20 . . . . 106.70(14) ?
C7 C8 C9 C20 . . . . -16.25(15) ?
C33 C9 C10 C19 . . . . -153.29(12) ?
C8 C9 C10 C19 . . . . -25.89(17) ?
C20 C9 C10 C19 . . . . 89.86(14) ?
C33 C9 C10 C11 . . . . 76.30(13) ?
C8 C9 C10 C11 . . . . -156.30(12) ?
C20 C9 C10 C11 . . . . -40.56(13) ?
C19 C10 C11 C31 . . . . 169.08(12) ?
C9 C10 C11 C31 . . . . -66.47(13) ?
C19 C10 C11 C12 . . . . 51.78(19) ?
C9 C10 C11 C12 . . . . 176.23(12) ?
C19 C10 C11 C21 . . . . -75.01(15) ?
C9 C10 C11 C21 . . . . 49.44(13) ?
C31 C11 C12 C13 . . . . 20.74(14) ?
C10 C11 C12 C13 . . . . 139.77(13) ?
C21 C11 C12 C13 . . . . -98.51(14) ?
C11 C12 C13 C14 . . . . 165.63(15) ?
C11 C12 C13 C30 . . . . -15.70(16) ?
C30 C13 C14 C15 . . . . 1.5(2) ?
C12 C13 C14 C15 . . . . -179.93(15) ?
C13 C14 C15 C28 . . . . -1.7(2) ?
C42 C16 C17 C18 . . . . 1.6(3) ?
C16 C17 C18 O3 . . . . 176.63(14) ?
C16 C17 C18 C19 . . . . 0.4(2) ?
C8 O3 C18 C17 . . . . 140.46(14) ?
C8 O3 C18 C19 . . . . -43.25(18) ?
C17 C18 C19 C41 . . . . -2.6(2) ?
O3 C18 C19 C41 . . . . -178.72(13) ?
C17 C18 C19 C10 . . . . 167.15(14) ?
O3 C18 C19 C10 . . . . -9.0(2) ?
C11 C10 C19 C41 . . . . -30.0(2) ?
C9 C10 C19 C41 . . . . -148.26(15) ?
C11 C10 C19 C18 . . . . 161.35(13) ?
C9 C10 C19 C18 . . . . 43.04(17) ?
C33 C9 C20 C37 . . . . 141.45(12) ?
C8 C9 C20 C37 . . . . 16.31(14) ?
C10 C9 C20 C37 . . . . -104.29(12) ?
C33 C9 C20 C21 . . . . -97.60(13) ?
C8 C9 C20 C21 . . . . 137.26(12) ?
C10 C9 C20 C21 . . . . 16.67(14) ?
C37 C20 C21 C22 . . . . -105.30(15) ?
C9 C20 C21 C22 . . . . 141.44(12) ?
C37 C20 C21 C11 . . . . 126.76(13) ?
C9 C20 C21 C11 . . . . 13.50(14) ?
C31 C11 C21 C22 . . . . -54.05(16) ?
C10 C11 C21 C22 . . . . -167.33(12) ?
C12 C11 C21 C22 . . . . 61.03(16) ?
C31 C11 C21 C20 . . . . 73.84(14) ?
C10 C11 C21 C20 . . . . -39.43(13) ?
C12 C11 C21 C20 . . . . -171.08(12) ?
C20 C21 C22 C27 . . . . -40.3(2) ?
C11 C21 C22 C27 . . . . 81.01(18) ?
C20 C21 C22 C23 . . . . 139.91(14) ?
C11 C21 C22 C23 . . . . -98.76(16) ?
C27 C22 C23 O2 . . . . 179.38(14) ?
C21 C22 C23 O2 . . . . -0.8(2) ?
C27 C22 C23 C24 . . . . -0.3(2) ?
C21 C22 C23 C24 . . . . 179.49(14) ?
O2 C23 C24 C25 . . . . -179.09(16) ?
C22 C23 C24 C25 . . . . 0.6(3) ?
C23 C24 C25 C26 . . . . -0.5(3) ?
C24 C25 C26 C27 . . . . 0.2(3) ?
C25 C26 C27 C22 . . . . 0.1(3) ?
C23 C22 C27 C26 . . . . 0.0(2) ?
C21 C22 C27 C26 . . . . -179.80(14) ?
C14 C15 C28 C29 . . . . 0.2(2) ?
C15 C28 C29 C30 . . . . 1.3(2) ?
C28 C29 C30 C13 . . . . -1.5(2) ?
C28 C29 C30 C31 . . . . 175.77(15) ?
C14 C13 C30 C29 . . . . 0.1(2) ?
C12 C13 C30 C29 . . . . -178.74(13) ?
C14 C13 C30 C31 . . . . -177.73(13) ?
C12 C13 C30 C31 . . . . 3.46(17) ?
C29 C30 C31 C32 . . . . 15.3(3) ?
C13 C30 C31 C32 . . . . -167.21(15) ?
C29 C30 C31 C11 . . . . -166.78(15) ?
C13 C30 C31 C11 . . . . 10.73(16) ?
C10 C11 C31 C32 . . . . 30.00(18) ?
C12 C11 C31 C32 . . . . 158.41(14) ?
C21 C11 C31 C32 . . . . -80.45(16) ?
C10 C11 C31 C30 . . . . -148.15(12) ?
C12 C11 C31 C30 . . . . -19.74(15) ?
C21 C11 C31 C30 . . . . 101.40(13) ?
C30 C31 C32 C40 . . . . 2.6(3) ?
C11 C31 C32 C40 . . . . -175.14(13) ?
C30 C31 C32 C33 . . . . -178.41(14) ?
C11 C31 C32 C33 . . . . 3.9(2) ?
C34 N1 C33 C32 . . . . -177.85(13) ?
C34 N1 C33 C9 . . . . 0.7(2) ?
C31 C32 C33 N1 . . . . -177.08(14) ?
C40 C32 C33 N1 . . . . 2.0(2) ?
C31 C32 C33 C9 . . . . 4.2(2) ?
C40 C32 C33 C9 . . . . -176.71(13) ?
C8 C9 C33 N1 . . . . 9.3(2) ?
C10 C9 C33 N1 . . . . 136.30(15) ?
C20 C9 C33 N1 . . . . -111.30(16) ?
C8 C9 C33 C32 . . . . -172.11(12) ?
C10 C9 C33 C32 . . . . -45.13(16) ?
C20 C9 C33 C32 . . . . 67.27(15) ?
C33 N1 C34 N3 . . . . 175.13(13) ?
C33 N1 C34 C35 . . . . -2.6(2) ?
N3 C34 C35 C36 . . . . -3.6(2) ?
N1 C34 C35 C36 . . . . 173.90(15) ?
N3 C34 C35 C8 . . . . 176.08(15) ?
N1 C34 C35 C8 . . . . -6.4(2) ?
O3 C8 C35 C34 . . . . -105.59(16) ?
C7 C8 C35 C34 . . . . 132.93(16) ?
C9 C8 C35 C34 . . . . 15.6(2) ?
O3 C8 C35 C36 . . . . 74.08(17) ?
C7 C8 C35 C36 . . . . -47.40(19) ?
C9 C8 C35 C36 . . . . -164.75(14) ?
C6 C7 C37 C38 . . . . 0.8(2) ?
C8 C7 C37 C38 . . . . -178.28(14) ?
C6 C7 C37 C20 . . . . 179.18(14) ?
C8 C7 C37 C20 . . . . 0.14(17) ?
C21 C20 C37 C7 . . . . -125.32(14) ?
C9 C20 C37 C7 . . . . -10.33(16) ?
C21 C20 C37 C38 . . . . 52.9(2) ?
C9 C20 C37 C38 . . . . 167.94(15) ?
C7 C37 C38 C39 . . . . -0.8(2) ?
C20 C37 C38 C39 . . . . -178.94(15) ?
C37 C38 C39 C5 . . . . 0.3(3) ?
C6 C5 C39 C38 . . . . 0.2(3) ?
C18 C19 C41 C42 . . . . 2.8(2) ?
C10 C19 C41 C42 . . . . -165.67(15) ?
C17 C16 C42 C41 . . . . -1.4(3) ?
C19 C41 C42 C16 . . . . -0.8(3) ?
